data_4110274
loop_
_publ_author_name
'Kari A. McGee'
'David J. Veltkamp'
'Brian J. Marquardt'
'Kent R. Mann'

_publ_section_title
;
 Porous Crystalline Ruthenium Complexes Are Oxygen Sensors
;
_journal_name_full 'Journal of the American Chemical Society'
_journal_page_first 15092
_journal_page_last 15093
_journal_paper_doi 10.1021/ja0681772
_journal_volume 129
_journal_year 2007
_chemical_formula_moiety 'C30 H24 N6 Ru, 2(B F4)'
_chemical_formula_sum 'C30 H24 B2 F8 N6 Ru'
_chemical_formula_weight 743.24
_chemical_name_common 06246b
_chemical_name_systematic
; 
 ? 
;
_space_group_IT_number 43
_symmetry_cell_setting orthorhombic
_symmetry_space_group_name_Hall 'F 2 -2d'
_symmetry_space_group_name_H-M 'F d d 2'
_atom_sites_solution_hydrogens geom
_atom_sites_solution_primary direct
_atom_sites_solution_secondary difmap
_audit_creation_method SHELXL-97
_cell_angle_alpha 90.00
_cell_angle_beta 90.00
_cell_angle_gamma 90.00
_cell_formula_units_Z 16
_cell_length_a 22.196(5)
_cell_length_b 42.772(9)
_cell_length_c 13.683(3)
_cell_measurement_reflns_used 3610
_cell_measurement_temperature 173(2)
_cell_volume 12990(5)
_computing_cell_refinement 'SAINT, Bruker'
_computing_data_collection 'SMART, Bruker'
_computing_data_reduction 'SAINT, Bruker'
_computing_molecular_graphics 'SHELXTL, Bruker'
_computing_structure_refinement 'SHELXL-97 (Sheldrick, 1997)'
_computing_structure_solution 'SHELXS-97 (Sheldrick, 1990)'
_diffrn_ambient_temperature 173(2)
_diffrn_measured_fraction_theta_full 0.991
_diffrn_measured_fraction_theta_max 0.991
_diffrn_measurement_device_type 'Siemens SMART Platform CCD'
_diffrn_measurement_method 'area detector, omega scans'
_diffrn_radiation_monochromator graphite
_diffrn_radiation_source 'normal-focus sealed tube'
_diffrn_radiation_type MoK\a
_diffrn_radiation_wavelength 0.71073
_diffrn_reflns_av_R_equivalents 0.1112
_diffrn_reflns_av_sigmaI/netI 0.0856
_diffrn_reflns_limit_h_max 26
_diffrn_reflns_limit_h_min -26
_diffrn_reflns_limit_k_max 50
_diffrn_reflns_limit_k_min -50
_diffrn_reflns_limit_l_max 16
_diffrn_reflns_limit_l_min -16
_diffrn_reflns_number 28807
_diffrn_reflns_theta_full 25.16
_diffrn_reflns_theta_max 25.16
_diffrn_reflns_theta_min 1.81
_exptl_absorpt_coefficient_mu 0.560
_exptl_absorpt_correction_T_max 0.980000
_exptl_absorpt_correction_T_min 0.800014
_exptl_absorpt_correction_type multi-scan
_exptl_absorpt_process_details 'SADABS, R. Blessing, 1995'
_exptl_crystal_colour orange
_exptl_crystal_density_diffrn 1.520
_exptl_crystal_description needle
_exptl_crystal_F_000 5952
_exptl_crystal_size_max 0.5
_exptl_crystal_size_mid 0.08
_exptl_crystal_size_min 0.04
_refine_diff_density_max 0.913
_refine_diff_density_min -0.986
_refine_diff_density_rms 0.150
_refine_ls_abs_structure_details 'Flack H D (1983), 2724 Friedel pairs, Acta Cryst. A39, 876-881'
_refine_ls_abs_structure_Flack 0.19(9)
_refine_ls_extinction_method none
_refine_ls_goodness_of_fit_ref 1.075
_refine_ls_hydrogen_treatment riding
_refine_ls_matrix_type full
_refine_ls_number_parameters 517
_refine_ls_number_reflns 5745
_refine_ls_number_restraints 475
_refine_ls_restrained_S_all 1.035
_refine_ls_R_factor_all 0.1067
_refine_ls_R_factor_gt 0.0912
_refine_ls_shift/su_max 0.008
_refine_ls_shift/su_mean 0.000
_refine_ls_structure_factor_coef Fsqd
_refine_ls_weighting_details 'calc w=1/[\s^2^(Fo^2^)+(0.1521P)^2^+171.0695P] where P=(Fo^2^+2Fc^2^)/3'
_refine_ls_weighting_scheme calc
_refine_ls_wR_factor_gt 0.2428
_refine_ls_wR_factor_ref 0.2531
_reflns_number_gt 4658
_reflns_number_total 5745
_reflns_threshold_expression >2sigma(I)
_cod_data_source_file ja0681772rom20061115_113224.cif
_cod_data_source_block 06246c
_cod_original_cell_volume 12991(5)
_cod_database_code 4110274

loop_
_symmetry_equiv_pos_as_xyz
'x, y, z'
'-x, -y, z'
'x+1/4, -y+1/4, z+1/4'
'-x+1/4, y+1/4, z+1/4'
'x, y+1/2, z+1/2'
'-x, -y+1/2, z+1/2'
'x+1/4, -y+3/4, z+3/4'
'-x+1/4, y+3/4, z+3/4'
'x+1/2, y, z+1/2'
'-x+1/2, -y, z+1/2'
'x+3/4, -y+1/4, z+3/4'
'-x+3/4, y+1/4, z+3/4'
'x+1/2, y+1/2, z'
'-x+1/2, -y+1/2, z'
'x+3/4, -y+3/4, z+1/4'
'-x+3/4, y+3/4, z+1/4'

loop_
_atom_site_label
_atom_site_type_symbol
_atom_site_fract_x
_atom_site_fract_y
_atom_site_fract_z
_atom_site_U_iso_or_equiv
_atom_site_adp_type
_atom_site_occupancy
_atom_site_symmetry_multiplicity
_atom_site_calc_flag
_atom_site_refinement_flags
_atom_site_disorder_assembly
_atom_site_disorder_group
Ru1 Ru 0.26174(4) 0.051412(19) 0.0103(5) 0.0391(3) Uani 1 1 d . . .
N1 N 0.1905(4) 0.0310(2) 0.0821(8) 0.036(2) Uani 1 1 d . . .
C1 C 0.1457(6) 0.0462(3) 0.1238(10) 0.047(3) Uani 1 1 d . . .
H1A H 0.1442 0.0684 0.1206 0.057 Uiso 1 1 calc R . .
C2 C 0.1005(6) 0.0299(3) 0.1725(11) 0.054(3) Uani 1 1 d . . .
H2A H 0.0707 0.0413 0.2074 0.065 Uiso 1 1 calc R . .
C3 C 0.0980(8) -0.0010(4) 0.1713(14) 0.073(4) Uani 1 1 d . . .
H3A H 0.0678 -0.0118 0.2069 0.088 Uiso 1 1 calc R . .
C4 C 0.1404(7) -0.0170(3) 0.1170(13) 0.063(4) Uani 1 1 d . . .
H4A H 0.1384 -0.0391 0.1107 0.076 Uiso 1 1 calc R . .
C5 C 0.1852(5) -0.0005(3) 0.0728(10) 0.039(3) Uani 1 1 d . . .
C6 C 0.2342(6) -0.0157(2) 0.0136(13) 0.046(3) Uani 1 1 d . . .
C7 C 0.2421(7) -0.0473(3) -0.0036(17) 0.060(4) Uani 1 1 d . . .
H7A H 0.2130 -0.0617 0.0198 0.072 Uiso 1 1 calc R . .
C8 C 0.2898(9) -0.0579(3) -0.0523(11) 0.067(5) Uani 1 1 d . . .
H8A H 0.2981 -0.0797 -0.0548 0.080 Uiso 1 1 calc R . .
C9 C 0.3257(7) -0.0376(3) -0.0974(12) 0.058(4) Uani 1 1 d . . .
H9A H 0.3576 -0.0448 -0.1379 0.069 Uiso 1 1 calc R . .
C10 C 0.3165(6) -0.0073(3) -0.0853(10) 0.043(3) Uani 1 1 d . . .
H10A H 0.3423 0.0065 -0.1199 0.052 Uiso 1 1 calc R . .
N2 N 0.2732(4) 0.0057(2) -0.0276(8) 0.035(2) Uani 1 1 d . . .
N3 N 0.2523(4) 0.09568(19) 0.0685(9) 0.041(3) Uani 1 1 d . . .
C11 C 0.2287(6) 0.1210(3) 0.0155(17) 0.060(3) Uani 1 1 d . . .
H11A H 0.2140 0.1188 -0.0493 0.071 Uiso 1 1 calc R . .
C12 C 0.2283(6) 0.1498(3) 0.0654(16) 0.068(4) Uani 1 1 d . . .
H12A H 0.2107 0.1673 0.0337 0.082 Uiso 1 1 calc R . .
C13 C 0.2515(7) 0.1539(3) 0.1559(16) 0.071(5) Uani 1 1 d . . .
H13A H 0.2505 0.1739 0.1861 0.085 Uiso 1 1 calc R . .
C14 C 0.2761(6) 0.1293(3) 0.2024(13) 0.061(4) Uani 1 1 d . . .
H14A H 0.2923 0.1321 0.2661 0.074 Uiso 1 1 calc R . .
C15 C 0.2783(5) 0.0998(3) 0.1592(10) 0.045(3) Uani 1 1 d . . .
C16 C 0.3051(6) 0.0716(3) 0.2021(10) 0.044(3) Uani 1 1 d . . .
C17 C 0.3330(6) 0.0707(4) 0.2890(12) 0.058(4) Uani 1 1 d . . .
H17A H 0.3331 0.0891 0.3281 0.070 Uiso 1 1 calc R . .
C18 C 0.3609(6) 0.0450(4) 0.3235(12) 0.069(5) Uani 1 1 d . . .
H18A H 0.3757 0.0436 0.3885 0.083 Uiso 1 1 calc R . .
C19 C 0.3665(6) 0.0198(3) 0.2541(17) 0.075(5) Uani 1 1 d . . .
H19A H 0.3908 0.0021 0.2684 0.090 Uiso 1 1 calc R . .
C20 C 0.3383(6) 0.0218(3) 0.1731(14) 0.061(4) Uani 1 1 d . . .
H20A H 0.3386 0.0042 0.1307 0.073 Uiso 1 1 calc R . .
N4 N 0.3082(5) 0.0475(2) 0.1447(8) 0.041(2) Uani 1 1 d . . .
N5 N 0.2177(5) 0.0618(2) -0.1172(9) 0.051(3) Uani 1 1 d . . .
C21 C 0.1592(5) 0.0572(3) -0.1385(9) 0.036(3) Uani 1 1 d . . .
H21A H 0.1348 0.0475 -0.0902 0.043 Uiso 1 1 calc R . .
C22 C 0.1316(8) 0.0657(3) -0.2271(13) 0.068(4) Uani 1 1 d . . .
H22A H 0.0904 0.0608 -0.2381 0.082 Uiso 1 1 calc R . .
C23 C 0.1620(10) 0.0800(4) -0.2930(13) 0.083(5) Uani 1 1 d . . .
H23A H 0.1435 0.0867 -0.3521 0.100 Uiso 1 1 calc R . .
C24 C 0.2282(11) 0.0861(4) -0.2741(12) 0.087(6) Uani 1 1 d . . .
H24A H 0.2521 0.0971 -0.3203 0.105 Uiso 1 1 calc R . .
C25 C 0.2529(7) 0.0753(3) -0.1881(12) 0.055(4) Uani 1 1 d . . .
C26 C 0.3145(7) 0.0791(3) -0.1646(11) 0.049(3) Uani 1 1 d . . .
C27 C 0.3581(10) 0.0924(4) -0.2213(16) 0.084(6) Uani 1 1 d . . .
H27A H 0.3443 0.1024 -0.2790 0.100 Uiso 1 1 calc R . .
C28 C 0.4136(14) 0.0932(5) -0.2076(15) 0.102(7) Uani 1 1 d . . .
H28A H 0.4411 0.0988 -0.2579 0.122 Uiso 1 1 calc R . .
C29 C 0.4322(8) 0.0857(4) -0.117(2) 0.115(10) Uani 1 1 d . . .
H29A H 0.4725 0.0899 -0.0978 0.138 Uiso 1 1 calc R . .
C30 C 0.3889(7) 0.0705(3) -0.0453(14) 0.065(4) Uani 1 1 d . . .
H30A H 0.4026 0.0622 0.0153 0.078 Uiso 1 1 calc R . .
N6 N 0.3305(5) 0.0690(2) -0.0705(12) 0.061(4) Uani 1 1 d . . .
B1 B 0.3512(6) 0.1307(3) -0.4687(12) 0.0679(16) Uani 0.370(8) 1 d PDU A 1
F1 F 0.3579(10) 0.0991(4) -0.4582(18) 0.068(2) Uani 0.370(8) 1 d PDU A 1
F2 F 0.3195(10) 0.1369(5) -0.5520(12) 0.069(2) Uani 0.370(8) 1 d PDU A 1
F3 F 0.3230(9) 0.1442(5) -0.3908(12) 0.071(2) Uani 0.370(8) 1 d PDU A 1
F4 F 0.4067(8) 0.1443(4) -0.4787(16) 0.075(2) Uani 0.370(8) 1 d PDU A 1
B1' B 0.3506(5) 0.1252(2) -0.4839(8) 0.0679(16) Uani 0.630(8) 1 d PDU A 5
F1' F 0.3769(6) 0.0964(2) -0.4762(11) 0.068(2) Uani 0.630(8) 1 d PDU A 5
F2' F 0.3555(6) 0.1357(3) -0.5777(8) 0.069(2) Uani 0.630(8) 1 d PDU A 5
F3' F 0.2912(5) 0.1220(3) -0.4606(9) 0.071(2) Uani 0.630(8) 1 d PDU A 5
F4' F 0.3780(6) 0.1458(3) -0.4224(10) 0.075(2) Uani 0.630(8) 1 d PDU A 5
B2 B 0.0010(8) -0.0075(4) -0.0986(19) 0.0636(19) Uani 0.254(10) 1 d PDU B -1
F5 F 0.0227(15) 0.0208(5) -0.128(2) 0.066(3) Uani 0.254(10) 1 d PDU B -1
F6 F -0.0541(10) -0.0035(8) -0.056(2) 0.064(3) Uani 0.254(10) 1 d PDU B -1
F7 F -0.0051(12) -0.0263(7) -0.179(2) 0.063(3) Uani 0.254(10) 1 d PDU B -1
F8 F 0.0413(13) -0.0210(6) -0.036(2) 0.062(3) Uani 0.254(10) 1 d PDU B -1
B2' B 0.0018(8) -0.0030(4) -0.0815(19) 0.0636(19) Uani 0.246(10) 1 d PDU B -5
F5' F 0.0467(12) 0.0189(6) -0.082(3) 0.066(3) Uani 0.246(10) 1 d PDU B -5
F6' F -0.0511(10) 0.0110(8) -0.055(2) 0.064(3) Uani 0.246(10) 1 d PDU B -5
F7' F -0.0028(13) -0.0141(7) -0.1749(18) 0.063(3) Uani 0.246(10) 1 d PDU B -5
F8' F 0.0178(15) -0.0270(5) -0.021(2) 0.062(3) Uani 0.246(10) 1 d PDU B -5
B3 B 0.502(2) 0.0093(10) -0.072(3) 0.150(2) Uani 0.172(9) 1 d PDU C -1
F9 F 0.510(3) 0.0340(13) -0.010(5) 0.150(3) Uani 0.172(9) 1 d PDU C -1
F10 F 0.465(3) 0.0179(15) -0.147(4) 0.152(3) Uani 0.172(9) 1 d PDU C -1
F11 F 0.558(2) 0.0038(16) -0.107(5) 0.150(3) Uani 0.172(9) 1 d PDU C -1
F12 F 0.482(3) -0.0161(14) -0.020(4) 0.149(3) Uani 0.172(9) 1 d PDU C -1
B3' B 0.4929(12) 0.0004(8) -0.071(2) 0.150(2) Uani 0.328(9) 1 d PDU C -5
F9' F 0.4537(17) 0.0048(11) 0.005(2) 0.150(3) Uani 0.328(9) 1 d PDU C -5
F10' F 0.5007(16) 0.0277(9) -0.121(3) 0.152(3) Uani 0.328(9) 1 d PDU C -5
F11' F 0.5451(18) -0.0078(10) -0.025(3) 0.150(3) Uani 0.328(9) 1 d PDU C -5
F12' F 0.4734(16) -0.0237(9) -0.128(3) 0.149(3) Uani 0.328(9) 1 d PDU C -5

loop_
_atom_site_aniso_label
_atom_site_aniso_U_11
_atom_site_aniso_U_22
_atom_site_aniso_U_33
_atom_site_aniso_U_23
_atom_site_aniso_U_13
_atom_site_aniso_U_12
Ru1 0.0414(4) 0.0279(4) 0.0480(5) -0.0003(5) 0.0076(5) -0.0006(4)
N1 0.032(5) 0.061(6) 0.015(4) 0.013(4) 0.005(4) -0.004(4)
C1 0.064(8) 0.045(7) 0.033(7) -0.021(5) -0.013(6) -0.001(6)
C2 0.044(7) 0.079(10) 0.040(7) -0.016(7) 0.007(6) -0.012(6)
C3 0.083(11) 0.067(10) 0.069(10) 0.003(8) 0.023(9) -0.016(8)
C4 0.066(9) 0.045(7) 0.079(10) 0.011(7) -0.012(8) -0.034(7)
C5 0.050(7) 0.040(6) 0.028(6) 0.011(5) 0.020(5) 0.003(5)
C6 0.060(6) 0.035(5) 0.043(6) -0.015(7) 0.021(6) -0.004(5)
C7 0.078(8) 0.032(6) 0.070(13) 0.018(8) -0.022(9) -0.006(6)
C8 0.134(15) 0.021(6) 0.044(8) 0.000(5) -0.003(9) 0.019(7)
C9 0.069(9) 0.041(7) 0.063(9) -0.005(7) 0.016(7) 0.014(6)
C10 0.061(8) 0.035(6) 0.033(7) 0.003(5) -0.001(6) -0.009(5)
N2 0.041(5) 0.027(4) 0.036(5) -0.002(4) 0.002(4) 0.010(4)
N3 0.034(5) 0.020(4) 0.071(7) 0.012(4) 0.032(5) 0.002(3)
C11 0.054(8) 0.038(6) 0.087(10) 0.004(8) 0.021(9) 0.008(5)
C12 0.055(8) 0.038(7) 0.111(14) 0.000(8) -0.001(9) 0.019(6)
C13 0.068(9) 0.037(7) 0.107(14) -0.002(8) 0.019(10) 0.015(6)
C14 0.057(8) 0.062(9) 0.065(9) -0.008(7) 0.015(7) -0.005(7)
C15 0.041(6) 0.047(7) 0.047(7) -0.013(6) 0.007(5) -0.009(5)
C16 0.049(7) 0.053(7) 0.031(7) -0.010(6) 0.020(6) -0.009(6)
C17 0.047(7) 0.065(9) 0.062(10) -0.014(7) 0.031(7) -0.019(7)
C18 0.046(8) 0.115(14) 0.046(9) 0.008(9) -0.013(7) -0.021(8)
C19 0.050(7) 0.059(8) 0.117(14) 0.007(10) -0.039(10) -0.010(6)
C20 0.052(7) 0.032(6) 0.099(12) -0.007(7) -0.027(8) 0.004(5)
N4 0.079(7) 0.032(5) 0.012(4) 0.004(4) 0.019(4) -0.003(5)
N5 0.074(7) 0.028(5) 0.050(7) -0.011(5) 0.000(6) -0.002(5)
C21 0.032(6) 0.052(7) 0.024(6) 0.016(5) 0.000(5) 0.002(5)
C22 0.091(10) 0.054(8) 0.059(10) -0.007(8) -0.003(9) 0.007(7)
C23 0.130(16) 0.062(9) 0.058(10) 0.042(8) 0.010(10) 0.022(10)
C24 0.152(19) 0.067(10) 0.042(9) 0.031(7) 0.023(10) 0.026(11)
C25 0.076(10) 0.026(6) 0.062(9) -0.001(6) 0.015(7) -0.001(6)
C26 0.066(9) 0.034(6) 0.048(8) -0.002(6) 0.012(7) -0.009(6)
C27 0.109(14) 0.051(8) 0.090(15) 0.001(9) 0.042(12) -0.008(9)
C28 0.15(2) 0.113(16) 0.044(11) -0.008(10) 0.034(12) -0.013(15)
C29 0.057(10) 0.072(12) 0.22(3) -0.067(15) 0.036(14) -0.037(9)
C30 0.064(9) 0.033(6) 0.099(12) -0.002(7) 0.017(8) 0.010(6)
N6 0.046(6) 0.015(4) 0.122(12) 0.010(6) 0.021(7) -0.003(4)
B1 0.090(3) 0.056(3) 0.058(3) 0.006(3) -0.003(3) -0.015(3)
F1 0.088(5) 0.054(3) 0.060(4) 0.010(3) -0.001(4) -0.012(4)
F2 0.092(4) 0.061(4) 0.053(4) 0.011(4) 0.000(4) -0.015(4)
F3 0.090(4) 0.063(4) 0.061(4) 0.007(3) 0.004(4) -0.005(4)
F4 0.099(4) 0.061(4) 0.064(4) -0.004(4) -0.013(4) -0.022(4)
B1' 0.090(3) 0.056(3) 0.058(3) 0.006(3) -0.003(3) -0.015(3)
F1' 0.088(5) 0.054(3) 0.060(4) 0.010(3) -0.001(4) -0.012(4)
F2' 0.092(4) 0.061(4) 0.053(4) 0.011(4) 0.000(4) -0.015(4)
F3' 0.090(4) 0.063(4) 0.061(4) 0.007(3) 0.004(4) -0.005(4)
F4' 0.099(4) 0.061(4) 0.064(4) -0.004(4) -0.013(4) -0.022(4)
B2 0.058(3) 0.038(4) 0.095(4) -0.016(3) -0.011(3) -0.011(3)
F5 0.060(5) 0.041(5) 0.097(5) -0.017(5) -0.015(5) -0.017(5)
F6 0.058(5) 0.039(5) 0.095(5) -0.016(5) -0.004(5) -0.010(5)
F7 0.058(5) 0.039(5) 0.091(5) -0.020(5) -0.012(5) -0.011(5)
F8 0.056(5) 0.034(5) 0.095(5) -0.013(5) -0.013(5) -0.009(5)
B2' 0.058(3) 0.038(4) 0.095(4) -0.016(3) -0.011(3) -0.011(3)
F5' 0.060(5) 0.041(5) 0.097(5) -0.017(5) -0.015(5) -0.017(5)
F6' 0.058(5) 0.039(5) 0.095(5) -0.016(5) -0.004(5) -0.010(5)
F7' 0.058(5) 0.039(5) 0.091(5) -0.020(5) -0.012(5) -0.011(5)
F8' 0.056(5) 0.034(5) 0.095(5) -0.013(5) -0.013(5) -0.009(5)
B3 0.131(4) 0.174(4) 0.146(4) -0.046(4) -0.096(4) 0.085(4)
F9 0.130(6) 0.174(6) 0.146(6) -0.049(6) -0.095(5) 0.086(5)
F10 0.133(5) 0.174(5) 0.148(5) -0.045(5) -0.094(5) 0.085(5)
F11 0.130(5) 0.174(5) 0.145(5) -0.046(5) -0.098(5) 0.085(5)
F12 0.130(5) 0.174(5) 0.145(5) -0.048(5) -0.099(5) 0.083(5)
B3' 0.131(4) 0.174(4) 0.146(4) -0.046(4) -0.096(4) 0.085(4)
F9' 0.130(6) 0.174(6) 0.146(6) -0.049(6) -0.095(5) 0.086(5)
F10' 0.133(5) 0.174(5) 0.148(5) -0.045(5) -0.094(5) 0.085(5)
F11' 0.130(5) 0.174(5) 0.145(5) -0.046(5) -0.098(5) 0.085(5)
F12' 0.130(5) 0.174(5) 0.145(5) -0.048(5) -0.099(5) 0.083(5)

loop_
_atom_type_symbol
_atom_type_description
_atom_type_scat_dispersion_real
_atom_type_scat_dispersion_imag
_atom_type_scat_source
C C 0.0033 0.0016 'International Tables Vol C Tables 4.2.6.8 and 6.1.1.4'
H H 0.0000 0.0000 'International Tables Vol C Tables 4.2.6.8 and 6.1.1.4'
B B 0.0013 0.0007 'International Tables Vol C Tables 4.2.6.8 and 6.1.1.4'
N N 0.0061 0.0033 'International Tables Vol C Tables 4.2.6.8 and 6.1.1.4'
F F 0.0171 0.0103 'International Tables Vol C Tables 4.2.6.8 and 6.1.1.4'
Ru Ru -1.2594 0.8363 'International Tables Vol C Tables 4.2.6.8 and 6.1.1.4'

loop_
_geom_angle_atom_site_label_1
_geom_angle_atom_site_label_2
_geom_angle_atom_site_label_3
_geom_angle
N6 Ru1 N2 97.1(4)
N6 Ru1 N5 79.3(5)
N2 Ru1 N5 92.9(4)
N6 Ru1 N1 175.0(5)
N2 Ru1 N1 79.1(4)
N5 Ru1 N1 97.6(4)
N6 Ru1 N3 86.9(4)
N2 Ru1 N3 172.0(4)
N5 Ru1 N3 94.7(4)
N1 Ru1 N3 97.3(4)
N6 Ru1 N4 97.8(5)
N2 Ru1 N4 94.8(4)
N5 Ru1 N4 172.1(4)
N1 Ru1 N4 85.7(4)
N3 Ru1 N4 77.7(4)
C1 N1 C5 117.7(10)
C1 N1 Ru1 125.3(9)
C5 N1 Ru1 116.3(7)
N1 C1 C2 120.2(12)
N1 C1 H1A 119.9
C2 C1 H1A 119.9
C3 C2 C1 121.7(14)
C3 C2 H2A 119.2
C1 C2 H2A 119.2
C2 C3 C4 118.3(14)
C2 C3 H3A 120.9
C4 C3 H3A 120.9
C5 C4 C3 118.6(13)
C5 C4 H4A 120.7
C3 C4 H4A 120.7
N1 C5 C4 122.4(11)
N1 C5 C6 114.5(9)
C4 C5 C6 123.0(11)
N2 C6 C7 119.8(13)
N2 C6 C5 112.9(9)
C7 C6 C5 127.3(12)
C8 C7 C6 121.4(13)
C8 C7 H7A 119.3
C6 C7 H7A 119.3
C7 C8 C9 119.0(12)
C7 C8 H8A 120.5
C9 C8 H8A 120.5
C10 C9 C8 119.3(14)
C10 C9 H9A 120.3
C8 C9 H9A 120.3
C9 C10 N2 125.5(12)
C9 C10 H10A 117.2
N2 C10 H10A 117.2
C10 N2 C6 114.2(9)
C10 N2 Ru1 128.8(8)
C6 N2 Ru1 116.9(7)
C15 N3 C11 121.4(12)
C15 N3 Ru1 115.0(7)
C11 N3 Ru1 123.1(11)
N3 C11 C12 115.3(18)
N3 C11 H11A 122.4
C12 C11 H11A 122.4
C13 C12 C11 123.8(15)
C13 C12 H12A 118.1
C11 C12 H12A 118.1
C14 C13 C12 119.0(15)
C14 C13 H13A 120.5
C12 C13 H13A 120.5
C13 C14 C15 121.4(16)
C13 C14 H14A 119.3
C15 C14 H14A 119.3
N3 C15 C14 118.9(12)
N3 C15 C16 115.0(10)
C14 C15 C16 126.0(13)
N4 C16 C17 119.3(13)
N4 C16 C15 115.7(11)
C17 C16 C15 124.4(12)
C16 C17 C18 123.1(14)
C16 C17 H17A 118.4
C18 C17 H17A 118.4
C17 C18 C19 114.7(14)
C17 C18 H18A 122.6
C19 C18 H18A 122.6
C20 C19 C18 118.8(14)
C20 C19 H19A 120.6
C18 C19 H19A 120.6
C19 C20 N4 123.3(14)
C19 C20 H20A 118.4
N4 C20 H20A 118.4
C16 N4 C20 120.1(12)
C16 N4 Ru1 115.9(9)
C20 N4 Ru1 124.0(9)
C21 N5 C25 117.2(12)
C21 N5 Ru1 127.9(9)
C25 N5 Ru1 114.9(10)
N5 C21 C22 124.8(12)
N5 C21 H21A 117.6
C22 C21 H21A 117.6
C23 C22 C21 120.0(16)
C23 C22 H22A 120.0
C21 C22 H22A 120.0
C22 C23 C24 118.2(16)
C22 C23 H23A 120.9
C24 C23 H23A 120.9
C25 C24 C23 118.3(15)
C25 C24 H24A 120.8
C23 C24 H24A 120.8
N5 C25 C24 121.2(16)
N5 C25 C26 116.0(13)
C24 C25 C26 122.7(15)
C27 C26 N6 118.0(15)
C27 C26 C25 127.2(16)
N6 C26 C25 114.8(11)
C28 C27 C26 129(2)
C28 C27 H27A 115.6
C26 C27 H27A 115.6
C27 C28 C29 116(2)
C27 C28 H28A 122.1
C29 C28 H28A 122.1
C28 C29 C30 120.2(19)
C28 C29 H29A 119.9
C30 C29 H29A 119.9
N6 C30 C29 117.6(17)
N6 C30 H30A 121.2
C29 C30 H30A 121.2
C30 N6 C26 117.9(12)
C30 N6 Ru1 127.0(12)
C26 N6 Ru1 115.0(9)
F1 B1 F2 109.7(7)
F1 B1 F3 112.8(15)
F2 B1 F3 109.4(7)
F1 B1 F4 109.5(7)
F2 B1 F4 107.3(15)
F3 B1 F4 108.0(7)
F3' B1' F4' 110.6(7)
F3' B1' F2' 109.3(7)
F4' B1' F2' 109.3(11)
F3' B1' F1' 107.8(11)
F4' B1' F1' 110.1(7)
F2' B1' F1' 109.7(7)
F6 B2 F5 109.4(8)
F6 B2 F8 111.7(18)
F5 B2 F8 109.3(8)
F6 B2 F7 109.2(8)
F5 B2 F7 108.5(18)
F8 B2 F7 108.7(7)
F6' B2' F5' 109.1(8)
F6' B2' F8' 113.1(18)
F5' B2' F8' 109.2(8)
F6' B2' F7' 109.4(8)
F5' B2' F7' 107(2)
F8' B2' F7' 109.0(8)
F11 B3 F9 104(3)
F11 B3 F12 109.8(8)
F9 B3 F12 109.7(8)
F11 B3 F10 109.3(8)
F9 B3 F10 109.7(8)
F12 B3 F10 114(2)
F11' B3' F12' 109.8(8)
F11' B3' F9' 103(2)
F12' B3' F9' 109.7(8)
F11' B3' F10' 110.1(8)
F12' B3' F10' 114(2)
F9' B3' F10' 110.0(8)

loop_
_geom_bond_atom_site_label_1
_geom_bond_atom_site_label_2
_geom_bond_distance
Ru1 N6 2.031(11)
Ru1 N2 2.040(9)
Ru1 N5 2.048(12)
Ru1 N1 2.056(8)
Ru1 N3 2.065(9)
Ru1 N4 2.115(10)
N1 C1 1.319(16)
N1 C5 1.359(15)
C1 C2 1.391(19)
C1 H1A 0.9500
C2 C3 1.32(2)
C2 H2A 0.9500
C3 C4 1.38(2)
C3 H3A 0.9500
C4 C5 1.360(17)
C4 H4A 0.9500
C5 C6 1.503(16)
C6 N2 1.379(14)
C6 C7 1.384(17)
C7 C8 1.33(2)
C7 H7A 0.9500
C8 C9 1.33(2)
C8 H8A 0.9500
C9 C10 1.321(18)
C9 H9A 0.9500
C10 N2 1.363(16)
C10 H10A 0.9500
N3 C15 1.381(17)
N3 C11 1.404(18)
C11 C12 1.41(2)
C11 H11A 0.9500
C12 C13 1.35(2)
C12 H12A 0.9500
C13 C14 1.35(2)
C13 H13A 0.9500
C14 C15 1.394(19)
C14 H14A 0.9500
C15 C16 1.468(18)
C16 N4 1.298(15)
C16 C17 1.34(2)
C17 C18 1.35(2)
C17 H17A 0.9500
C18 C19 1.44(2)
C18 H18A 0.9500
C19 C20 1.28(2)
C19 H19A 0.9500
C20 N4 1.344(16)
C20 H20A 0.9500
N5 C21 1.345(16)
N5 C25 1.374(18)
C21 C22 1.41(2)
C21 H21A 0.9500
C22 C23 1.28(2)
C22 H22A 0.9500
C23 C24 1.52(3)
C23 H23A 0.9500
C24 C25 1.38(2)
C24 H24A 0.9500
C25 C26 1.41(2)
C26 C27 1.37(2)
C26 N6 1.403(19)
C27 C28 1.25(3)
C27 H27A 0.9500
C28 C29 1.34(3)
C28 H28A 0.9500
C29 C30 1.52(3)
C29 H29A 0.9500
C30 N6 1.342(19)
C30 H30A 0.9500
B1 F1 1.365(5)
B1 F2 1.366(5)
B1 F3 1.366(5)
B1 F4 1.368(5)
B1' F3' 1.363(5)
B1' F4' 1.363(5)
B1' F2' 1.365(5)
B1' F1' 1.366(5)
B2 F6 1.366(5)
B2 F5 1.366(5)
B2 F8 1.367(5)
B2 F7 1.367(5)
B2' F6' 1.366(5)
B2' F5' 1.366(5)
B2' F8' 1.367(5)
B2' F7' 1.367(5)
B3 F11 1.365(5)
B3 F9 1.365(5)
B3 F12 1.365(5)
B3 F10 1.365(5)
B3' F11' 1.364(5)
B3' F12' 1.364(5)
B3' F9' 1.364(5)
B3' F10' 1.364(5)

loop_
_geom_torsion_atom_site_label_1
_geom_torsion_atom_site_label_2
_geom_torsion_atom_site_label_3
_geom_torsion_atom_site_label_4
_geom_torsion
N6 Ru1 N1 C1 -129(5)
N2 Ru1 N1 C1 -169.0(10)
N5 Ru1 N1 C1 -77.5(9)
N3 Ru1 N1 C1 18.2(10)
N4 Ru1 N1 C1 95.2(9)
N6 Ru1 N1 C5 41(5)
N2 Ru1 N1 C5 0.7(8)
N5 Ru1 N1 C5 92.2(9)
N3 Ru1 N1 C5 -172.1(8)
N4 Ru1 N1 C5 -95.1(8)
C5 N1 C1 C2 11.9(17)
Ru1 N1 C1 C2 -178.5(9)
N1 C1 C2 C3 -6(2)
C1 C2 C3 C4 -2(2)
C2 C3 C4 C5 4(2)
C1 N1 C5 C4 -10.0(18)
Ru1 N1 C5 C4 179.5(11)
C1 N1 C5 C6 172.7(12)
Ru1 N1 C5 C6 2.2(14)
C3 C4 C5 N1 2(2)
C3 C4 C5 C6 178.8(15)
N1 C5 C6 N2 -5.2(18)
C4 C5 C6 N2 177.5(13)
N1 C5 C6 C7 176.3(16)
C4 C5 C6 C7 -1(3)
N2 C6 C7 C8 6(3)
C5 C6 C7 C8 -175.6(16)
C6 C7 C8 C9 -10(3)
C7 C8 C9 C10 6(2)
C8 C9 C10 N2 2(2)
C9 C10 N2 C6 -5.3(19)
C9 C10 N2 Ru1 171.3(11)
C7 C6 N2 C10 2(2)
C5 C6 N2 C10 -177.1(11)
C7 C6 N2 Ru1 -175.5(13)
C5 C6 N2 Ru1 5.9(16)
N6 Ru1 N2 C10 3.0(11)
N5 Ru1 N2 C10 82.6(10)
N1 Ru1 N2 C10 179.8(10)
N3 Ru1 N2 C10 -117(3)
N4 Ru1 N2 C10 -95.6(10)
N6 Ru1 N2 C6 179.5(10)
N5 Ru1 N2 C6 -100.9(10)
N1 Ru1 N2 C6 -3.8(9)
N3 Ru1 N2 C6 60(3)
N4 Ru1 N2 C6 80.9(10)
N6 Ru1 N3 C15 -99.6(8)
N2 Ru1 N3 C15 21(3)
N5 Ru1 N3 C15 -178.6(8)
N1 Ru1 N3 C15 83.1(7)
N4 Ru1 N3 C15 -0.9(7)
N6 Ru1 N3 C11 72.1(9)
N2 Ru1 N3 C11 -168(2)
N5 Ru1 N3 C11 -6.9(9)
N1 Ru1 N3 C11 -105.2(9)
N4 Ru1 N3 C11 170.9(9)
C15 N3 C11 C12 -5.8(16)
Ru1 N3 C11 C12 -177.0(9)
N3 C11 C12 C13 3(2)
C11 C12 C13 C14 -1(2)
C12 C13 C14 C15 0(2)
C11 N3 C15 C14 5.7(16)
Ru1 N3 C15 C14 177.6(9)
C11 N3 C15 C16 -175.5(10)
Ru1 N3 C15 C16 -3.6(12)
C13 C14 C15 N3 -2.7(19)
C13 C14 C15 C16 178.5(13)
N3 C15 C16 N4 8.7(15)
C14 C15 C16 N4 -172.5(12)
N3 C15 C16 C17 179.3(10)
C14 C15 C16 C17 -1.9(19)
N4 C16 C17 C18 -4.9(18)
C15 C16 C17 C18 -175.2(12)
C16 C17 C18 C19 9.0(19)
C17 C18 C19 C20 -10(2)
C18 C19 C20 N4 7(2)
C17 C16 N4 C20 1.0(17)
C15 C16 N4 C20 172.1(11)
C17 C16 N4 Ru1 179.4(8)
C15 C16 N4 Ru1 -9.5(13)
C19 C20 N4 C16 -2(2)
C19 C20 N4 Ru1 179.4(12)
N6 Ru1 N4 C16 90.9(9)
N2 Ru1 N4 C16 -171.2(8)
N5 Ru1 N4 C16 22(4)
N1 Ru1 N4 C16 -92.6(9)
N3 Ru1 N4 C16 5.9(8)
N6 Ru1 N4 C20 -90.8(11)
N2 Ru1 N4 C20 7.1(11)
N5 Ru1 N4 C20 -159(3)
N1 Ru1 N4 C20 85.7(11)
N3 Ru1 N4 C20 -175.8(11)
N6 Ru1 N5 C21 179.0(11)
N2 Ru1 N5 C21 82.3(10)
N1 Ru1 N5 C21 3.0(11)
N3 Ru1 N5 C21 -95.0(10)
N4 Ru1 N5 C21 -111(3)
N6 Ru1 N5 C25 -1.7(8)
N2 Ru1 N5 C25 -98.4(8)
N1 Ru1 N5 C25 -177.8(8)
N3 Ru1 N5 C25 84.2(8)
N4 Ru1 N5 C25 68(4)
C25 N5 C21 C22 -1.0(18)
Ru1 N5 C21 C22 178.2(9)
N5 C21 C22 C23 -3(2)
C21 C22 C23 C24 3(2)
C22 C23 C24 C25 2(2)
C21 N5 C25 C24 5.3(18)
Ru1 N5 C25 C24 -174.0(11)
C21 N5 C25 C26 -178.4(11)
Ru1 N5 C25 C26 2.3(14)
C23 C24 C25 N5 -6(2)
C23 C24 C25 C26 178.3(14)
N5 C25 C26 C27 -178.4(13)
C24 C25 C26 C27 -2(2)
N5 C25 C26 N6 -1.6(16)
C24 C25 C26 N6 174.7(12)
N6 C26 C27 C28 11(3)
C25 C26 C27 C28 -171.8(19)
C26 C27 C28 C29 -15(3)
C27 C28 C29 C30 13(3)
C28 C29 C30 N6 -9(2)
C29 C30 N6 C26 5.7(17)
C29 C30 N6 Ru1 -178.1(10)
C27 C26 N6 C30 -6.1(18)
C25 C26 N6 C30 176.7(11)
C27 C26 N6 Ru1 177.2(10)
C25 C26 N6 Ru1 0.0(14)
N2 Ru1 N6 C30 -83.8(11)
N5 Ru1 N6 C30 -175.4(11)
N1 Ru1 N6 C30 -123(5)
N3 Ru1 N6 C30 89.3(11)
N4 Ru1 N6 C30 12.1(11)
N2 Ru1 N6 C26 92.5(8)
N5 Ru1 N6 C26 0.9(8)
N1 Ru1 N6 C26 53(5)
N3 Ru1 N6 C26 -94.4(9)
N4 Ru1 N6 C26 -171.6(8)
